data_4065679
loop_
_publ_author_name
'Gutschank, Benjamin'
'Schulz, Stephan'
'Westphal, Ulrich'
'Bl\"aser, Dieter'
'Boese, Roland'

_publ_contact_author
;
         Prof. Dr. Boese, Roland
         Fachbereich Chemie der
         Universit\"at Duisburg-Essen
         Campus Essen Universit\"atsstr. 7
         D-45117 Essen, Germany
;
_publ_section_title
;
 Synthesis and X-ray Crystal Structures of Tetranuclear Zincamidinate
 Complexes
;
_journal_issue 9
_journal_name_full Organometallics
_journal_page_first 2093
_journal_paper_doi 10.1021/om100065w
_journal_volume 29
_journal_year 2010
_chemical_formula_moiety 'C29 H56 N8 Cl4 Zn4, 3 C7 H8'
_chemical_formula_sum 'C49 H72 Cl4 N8 Zn4'
_chemical_formula_weight 1176.43
_chemical_name_systematic
; 
 ? 
;
_space_group_IT_number 152
_symmetry_cell_setting trigonal
_symmetry_space_group_name_Hall 'P 31 2"'
_symmetry_space_group_name_H-M 'P 31 2 1'
_atom_sites_solution_hydrogens geom
_atom_sites_solution_primary direct
_atom_sites_solution_secondary difmap
_audit_creation_method SHELXL-97
_cell_angle_alpha 90.00
_cell_angle_beta 90.00
_cell_angle_gamma 120.00
_cell_formula_units_Z 3
_cell_length_a 11.8438(6)
_cell_length_b 11.8438(6)
_cell_length_c 34.4247(19)
_cell_measurement_reflns_used 9846
_cell_measurement_temperature 173(2)
_cell_measurement_theta_max 27.40
_cell_measurement_theta_min 2.31
_cell_volume 4182.0(4)
_computing_cell_refinement 'BRUKER D8 KAPPA APEX 2 Vers. 3.0-2009'
_computing_data_collection 'BRUKER D8 KAPPA APEX 2 Vers. 3.0-2009'
_computing_data_reduction 'BRUKER D8 KAPPA APEX 2 Vers. 3.0-2009'
_computing_molecular_graphics 'BRUKER AXS SHELXTL (c) 2008 / Vers. 2008/4'
_computing_publication_material 'BRUKER AXS SHELXTL (c) 2008 / Vers. 2008/4'
_computing_structure_refinement 'BRUKER AXS SHELXTL (c) 2008 / Vers. 2008/4'
_computing_structure_solution 'BRUKER D8 KAPPA APEX 2 Vers. 3.0-2009'
_diffrn_ambient_temperature 173(2)
_diffrn_detector_area_resol_mean 512
_diffrn_measured_fraction_theta_full 0.987
_diffrn_measured_fraction_theta_max 0.987
_diffrn_measurement_device_type
; 
 Bruker D8 KAPPA series II  with APEX II area detector system 
;
_diffrn_measurement_method
;
 Data collection strategy APEX 2 / COSMO
;
_diffrn_radiation_monochromator graphite
_diffrn_radiation_source 'fine-focus sealed tube'
_diffrn_radiation_type MoK\a
_diffrn_radiation_wavelength 0.71073
_diffrn_reflns_av_R_equivalents 0.0242
_diffrn_reflns_av_sigmaI/netI 0.0276
_diffrn_reflns_limit_h_max 14
_diffrn_reflns_limit_h_min -15
_diffrn_reflns_limit_k_max 15
_diffrn_reflns_limit_k_min -14
_diffrn_reflns_limit_l_max 44
_diffrn_reflns_limit_l_min -43
_diffrn_reflns_number 29037
_diffrn_reflns_theta_full 27.47
_diffrn_reflns_theta_max 27.47
_diffrn_reflns_theta_min 1.77
_exptl_absorpt_coefficient_mu 1.931
_exptl_absorpt_correction_T_max 0.75
_exptl_absorpt_correction_T_min 0.56
_exptl_absorpt_correction_type multi-scan
_exptl_absorpt_process_details
; 
 BRUKER AXS SMART APEX 2 Vers. 3.0-2009
 R.H. Blessing, Acta Cryst. (1995) A51 33-38 
;
_exptl_crystal_colour colorless
_exptl_crystal_density_diffrn 1.401
_exptl_crystal_density_method 'not measured'
_exptl_crystal_description plate
_exptl_crystal_F_000 1830
_exptl_crystal_size_max 0.22
_exptl_crystal_size_mid 0.15
_exptl_crystal_size_min 0.08
_refine_diff_density_max 1.356
_refine_diff_density_min -0.314
_refine_diff_density_rms 0.077
_refine_ls_abs_structure_details 'Flack H D (1983), Acta Cryst. A39, 876-881'
_refine_ls_abs_structure_Flack 0.016(9)
_refine_ls_extinction_expression Fc^*^=kFc[1+0.001xFc^2^\l^3^/sin(2\q)]^-1/4^
_refine_ls_extinction_method SHELXL
_refine_ls_goodness_of_fit_ref 1.097
_refine_ls_hydrogen_treatment constr
_refine_ls_matrix_type full
_refine_ls_number_parameters 288
_refine_ls_number_reflns 6257
_refine_ls_number_restraints 0
_refine_ls_restrained_S_all 1.097
_refine_ls_R_factor_all 0.0322
_refine_ls_R_factor_gt 0.0294
_refine_ls_shift/su_max 0.001
_refine_ls_shift/su_mean 0.000
_refine_ls_structure_factor_coef Fsqd
_refine_ls_weighting_details 'calc w=1/[\s^2^(Fo^2^)+(0.0462P)^2^+0.6162P] where P=(Fo^2^+2Fc^2^)/3'
_refine_ls_weighting_scheme calc
_refine_ls_wR_factor_gt 0.0756
_refine_ls_wR_factor_ref 0.0764
_reflns_number_gt 5898
_reflns_number_total 6257
_reflns_threshold_expression >2sigma(I)
_cod_data_source_file om100065w_si_002.cif
_cod_data_source_block comp_2
_cod_original_sg_symbol_H-M P3(1)21
_cod_database_code 4065679

loop_
_symmetry_equiv_pos_as_xyz
'x, y, z'
'-y, x-y, z+1/3'
'-x+y, -x, z+2/3'
'y, x, -z'
'x-y, -y, -z+2/3'
'-x, -x+y, -z+1/3'

loop_
_atom_site_label
_atom_site_type_symbol
_atom_site_fract_x
_atom_site_fract_y
_atom_site_fract_z
_atom_site_U_iso_or_equiv
_atom_site_adp_type
_atom_site_occupancy
_atom_site_symmetry_multiplicity
_atom_site_calc_flag
_atom_site_refinement_flags
Zn1 Zn 0.98138(3) 0.02113(3) 0.211959(8) 0.01953(8) Uani 1 1 d .
Zn2 Zn 0.84616(3) 0.33080(3) 0.166874(8) 0.02158(8) Uani 1 1 d .
Cl1 Cl 0.94543(8) -0.13583(7) 0.25168(2) 0.03651(17) Uani 1 1 d .
Cl2 Cl 0.71004(8) 0.40272(8) 0.17105(2) 0.03972(18) Uani 1 1 d .
N1 N 0.9841(2) 0.1873(2) 0.23389(6) 0.0186(4) Uani 1 1 d .
N2 N 1.0028(2) 0.3905(2) 0.20759(6) 0.0199(4) Uani 1 1 d .
N3 N 0.7738(2) 0.1291(2) 0.16420(6) 0.0199(4) Uani 1 1 d .
N4 N 0.8635(2) -0.0200(2) 0.16096(6) 0.0180(4) Uani 1 1 d .
C1 C 0.9700(3) 0.1983(3) 0.27660(7) 0.0229(5) Uani 1 1 d .
H1 H 0.9883 0.2853 0.2823 0.027 Uiso 1 1 d R
C2 C 1.0689(3) 0.1741(3) 0.29797(8) 0.0364(7) Uani 1 1 d .
H2A H 1.0453 0.0826 0.2948 0.055 Uiso 1 1 d R
H2B H 1.0683 0.1933 0.3256 0.055 Uiso 1 1 d R
H2C H 1.1563 0.2307 0.2873 0.055 Uiso 1 1 d R
C3 C 0.8298(3) 0.1037(3) 0.28802(9) 0.0398(7) Uani 1 1 d .
H3A H 0.7716 0.1273 0.2745 0.060 Uiso 1 1 d R
H3B H 0.8193 0.1074 0.3162 0.060 Uiso 1 1 d R
H3C H 0.8078 0.0151 0.2806 0.060 Uiso 1 1 d R
C4 C 1.0163(3) 0.4660(3) 0.24389(7) 0.0266(6) Uani 1 1 d .
H4 H 0.9473 0.4090 0.2629 0.032 Uiso 1 1 d R
C5 C 0.9998(3) 0.5820(3) 0.23318(9) 0.0354(7) Uani 1 1 d .
H5A H 1.0698 0.6405 0.2155 0.053 Uiso 1 1 d R
H5B H 1.0025 0.6298 0.2567 0.053 Uiso 1 1 d R
H5C H 0.9153 0.5497 0.2203 0.053 Uiso 1 1 d R
C6 C 1.1496(3) 0.5134(3) 0.26158(8) 0.0311(6) Uani 1 1 d .
H6A H 1.1694 0.4424 0.2616 0.047 Uiso 1 1 d R
H6B H 1.1497 0.5418 0.2883 0.047 Uiso 1 1 d R
H6C H 1.2157 0.5868 0.2464 0.047 Uiso 1 1 d R
C7 C 0.6316(2) 0.0379(3) 0.16435(7) 0.0229(5) Uani 1 1 d .
H7 H 0.6159 -0.0486 0.1593 0.027 Uiso 1 1 d R
C8 C 0.5648(3) 0.0723(3) 0.13261(8) 0.0333(6) Uani 1 1 d .
H8A H 0.5783 0.1596 0.1379 0.050 Uiso 1 1 d R
H8B H 0.4711 0.0090 0.1324 0.050 Uiso 1 1 d R
H8C H 0.6025 0.0722 0.1073 0.050 Uiso 1 1 d R
C9 C 0.5789(3) 0.0388(4) 0.20456(9) 0.0391(8) Uani 1 1 d .
H9A H 0.6239 0.0158 0.2242 0.059 Uiso 1 1 d R
H9B H 0.4851 -0.0241 0.2055 0.059 Uiso 1 1 d R
H9C H 0.5938 0.1266 0.2098 0.059 Uiso 1 1 d R
C10 C 0.7479(3) -0.1497(3) 0.15307(8) 0.0258(6) Uani 1 1 d .
H10 H 0.6799 -0.1654 0.1712 0.031 Uiso 1 1 d R
C11 C 0.7878(3) -0.2532(2) 0.15855(9) 0.0335(6) Uani 1 1 d .
H11A H 0.8650 -0.2305 0.1426 0.050 Uiso 1 1 d R
H11B H 0.7160 -0.3384 0.1505 0.050 Uiso 1 1 d R
H11C H 0.8082 -0.2569 0.1860 0.050 Uiso 1 1 d R
C12 C 0.6987(3) -0.1558(3) 0.11190(8) 0.0316(6) Uani 1 1 d .
H12A H 0.6838 -0.0826 0.1075 0.047 Uiso 1 1 d R
H12B H 0.6168 -0.2382 0.1083 0.047 Uiso 1 1 d R
H12C H 0.7638 -0.1511 0.0934 0.047 Uiso 1 1 d R
C13 C 1.0000 0.2191(3) 0.1667 0.0146(6) Uani 1 2 d S
C14 C 0.9945(2) 0.2719(2) 0.20781(6) 0.0164(5) Uani 1 1 d .
C15 C 0.8618(2) 0.0939(2) 0.16380(6) 0.0164(5) Uani 1 1 d .
C21 C 1.1429(4) 0.5710(4) 0.37549(8) 0.0406(8) Uani 1 1 d .
C22 C 1.0629(4) 0.6108(4) 0.35799(9) 0.0464(9) Uani 1 1 d .
H22 H 1.0988 0.7013 0.3515 0.056 Uiso 1 1 d R
C23 C 0.9355(4) 0.5222(4) 0.34903(10) 0.0524(10) Uani 1 1 d .
H23 H 0.8816 0.5518 0.3371 0.063 Uiso 1 1 d R
C24 C 0.8842(4) 0.3918(4) 0.35700(11) 0.0564(10) Uani 1 1 d .
H24 H 0.7949 0.3300 0.3510 0.068 Uiso 1 1 d R
C25 C 0.9647(5) 0.3524(4) 0.37473(11) 0.0537(10) Uani 1 1 d .
H25 H 0.9313 0.2628 0.3805 0.064 Uiso 1 1 d R
C26 C 1.0896(4) 0.4397(4) 0.38386(10) 0.0443(8) Uani 1 1 d .
H26 H 1.1432 0.4101 0.3960 0.053 Uiso 1 1 d R
C27 C 1.2805(4) 0.6664(4) 0.38617(11) 0.0557(10) Uani 1 1 d .
H27A H 1.2878 0.6811 0.4143 0.084 Uiso 1 1 d R
H27B H 1.3072 0.7490 0.3727 0.084 Uiso 1 1 d R
H27C H 1.3371 0.6322 0.3782 0.084 Uiso 1 1 d R
C31 C 0.4027(6) 1.0419(6) 0.35178(17) 0.0352(13) Uiso 0.50 1 d P
C32 C 0.2833(5) 1.0000 0.3333 0.0549(13) Uiso 1 2 d S
C33 C 0.2525(10) 0.9107(10) 0.2993(3) 0.070(2) Uiso 0.50 1 d P
C34 C 0.3189(6) 0.8749(6) 0.28387(18) 0.0359(13) Uiso 0.50 1 d P
C35 C 0.4603(9) 0.9295(9) 0.3064(3) 0.063(2) Uiso 0.50 1 d P
C36 C 0.4853(5) 1.0000 0.3333 0.0559(14) Uiso 1 2 d S

loop_
_atom_site_aniso_label
_atom_site_aniso_U_11
_atom_site_aniso_U_22
_atom_site_aniso_U_33
_atom_site_aniso_U_23
_atom_site_aniso_U_13
_atom_site_aniso_U_12
Zn1 0.02142(16) 0.01644(14) 0.02195(14) 0.00455(10) 0.00267(11) 0.01037(12)
Zn2 0.02552(17) 0.02296(17) 0.02333(15) 0.00227(13) 0.00284(12) 0.01744(13)
Cl1 0.0521(5) 0.0262(3) 0.0348(3) 0.0126(3) 0.0069(3) 0.0223(3)
Cl2 0.0425(4) 0.0436(4) 0.0514(4) 0.0010(3) 0.0033(3) 0.0353(4)
N1 0.0212(11) 0.0185(11) 0.0173(9) 0.0014(8) 0.0030(8) 0.0108(9)
N2 0.0241(11) 0.0171(11) 0.0204(10) -0.0009(8) 0.0013(8) 0.0117(9)
N3 0.0190(11) 0.0204(11) 0.0200(10) 0.0006(8) 0.0004(8) 0.0096(9)
N4 0.0178(10) 0.0129(10) 0.0215(10) 0.0000(8) 0.0006(8) 0.0062(8)
C1 0.0320(15) 0.0223(13) 0.0150(11) 0.0016(9) 0.0008(10) 0.0140(11)
C2 0.0488(19) 0.0435(17) 0.0235(14) -0.0024(11) -0.0066(12) 0.0281(16)
C3 0.0394(18) 0.0436(18) 0.0259(14) 0.0002(13) 0.0128(13) 0.0128(15)
C4 0.0362(15) 0.0255(14) 0.0226(13) -0.0070(11) 0.0011(11) 0.0187(13)
C5 0.053(2) 0.0280(15) 0.0338(16) -0.0058(12) 0.0033(13) 0.0272(15)
C6 0.0386(17) 0.0272(14) 0.0246(13) -0.0085(11) -0.0007(12) 0.0144(13)
C7 0.0145(12) 0.0243(14) 0.0286(13) -0.0009(11) 0.0011(10) 0.0088(11)
C8 0.0226(14) 0.0467(18) 0.0319(14) 0.0012(13) -0.0036(11) 0.0183(14)
C9 0.0223(15) 0.057(2) 0.0320(16) 0.0054(14) 0.0076(12) 0.0152(15)
C10 0.0194(12) 0.0181(13) 0.0348(14) -0.0008(11) 0.0016(10) 0.0056(11)
C11 0.0302(16) 0.0123(12) 0.0515(18) -0.0005(11) 0.0016(14) 0.0057(12)
C12 0.0282(14) 0.0235(15) 0.0350(15) -0.0073(11) -0.0053(12) 0.0069(12)
C13 0.0178(17) 0.0100(10) 0.0184(15) 0.0006(6) 0.0011(12) 0.0089(9)
C14 0.0145(11) 0.0151(12) 0.0175(11) -0.0020(9) 0.0008(9) 0.0059(9)
C15 0.0145(11) 0.0172(12) 0.0164(11) 0.0019(9) 0.0036(9) 0.0070(10)
C21 0.059(2) 0.050(2) 0.0244(14) 0.0016(13) 0.0115(13) 0.0359(18)
C22 0.071(3) 0.058(2) 0.0265(15) 0.0029(15) 0.0118(16) 0.045(2)
C23 0.077(3) 0.071(3) 0.0332(17) -0.0039(17) -0.0050(18) 0.055(2)
C24 0.060(2) 0.066(3) 0.046(2) -0.0227(18) -0.0155(18) 0.034(2)
C25 0.073(3) 0.045(2) 0.049(2) -0.0099(16) -0.0039(19) 0.034(2)
C26 0.058(2) 0.047(2) 0.0404(18) -0.0021(15) -0.0002(15) 0.0354(19)
C27 0.061(2) 0.058(2) 0.050(2) 0.0037(18) 0.0154(17) 0.031(2)

loop_
_atom_type_symbol
_atom_type_description
_atom_type_scat_dispersion_real
_atom_type_scat_dispersion_imag
_atom_type_scat_source
C C 0.0033 0.0016 'International Tables Vol C Tables 4.2.6.8 and 6.1.1.4'
H H 0.0000 0.0000 'International Tables Vol C Tables 4.2.6.8 and 6.1.1.4'
N N 0.0061 0.0033 'International Tables Vol C Tables 4.2.6.8 and 6.1.1.4'
Cl Cl 0.1484 0.1585 'International Tables Vol C Tables 4.2.6.8 and 6.1.1.4'
Zn Zn 0.2839 1.4301 'International Tables Vol C Tables 4.2.6.8 and 6.1.1.4'

loop_
_geom_angle_atom_site_label_1
_geom_angle_atom_site_label_2
_geom_angle_atom_site_label_3
_geom_angle
_geom_angle_site_symmetry_1
_geom_angle_site_symmetry_3
N1 Zn1 N4 97.48(8) . 6_765
N1 Zn1 N4 102.20(8) . .
N4 Zn1 N4 83.47(8) 6_765 .
N1 Zn1 Cl1 118.82(6) . .
N4 Zn1 Cl1 127.71(6) 6_765 .
N4 Zn1 Cl1 119.65(6) . .
N1 Zn1 C15 70.86(8) . .
N4 Zn1 C15 83.29(7) 6_765 .
N4 Zn1 C15 31.68(8) . .
Cl1 Zn1 C15 141.40(6) . .
N1 Zn1 Zn1 110.88(5) . 6_765
N4 Zn1 Zn1 42.75(6) 6_765 6_765
N4 Zn1 Zn1 41.85(5) . 6_765
Cl1 Zn1 Zn1 130.21(2) . 6_765
C15 Zn1 Zn1 54.74(5) . 6_765
N3 Zn2 N2 97.63(8) . 6_765
N3 Zn2 N2 101.41(8) . .
N2 Zn2 N2 82.98(8) 6_765 .
N3 Zn2 Cl2 119.24(6) . .
N2 Zn2 Cl2 126.58(6) 6_765 .
N2 Zn2 Cl2 121.14(6) . .
N3 Zn2 Zn2 110.72(6) . 6_765
N2 Zn2 Zn2 42.52(6) 6_765 6_765
N2 Zn2 Zn2 41.70(5) . 6_765
Cl2 Zn2 Zn2 130.02(2) . 6_765
C14 N1 C1 125.6(2) . .
C14 N1 Zn1 115.16(16) . .
C1 N1 Zn1 119.18(15) . .
C14 N2 C4 122.9(2) . .
C14 N2 Zn2 98.87(14) . 6_765
C4 N2 Zn2 115.81(17) . 6_765
C14 N2 Zn2 93.40(14) . .
C4 N2 Zn2 123.96(17) . .
Zn2 N2 Zn2 95.78(8) 6_765 .
C15 N3 C7 124.6(2) . .
C15 N3 Zn2 115.37(17) . .
C7 N3 Zn2 120.03(16) . .
C15 N4 C10 125.1(2) . .
C15 N4 Zn1 98.99(14) . 6_765
C10 N4 Zn1 115.32(16) . 6_765
C15 N4 Zn1 92.68(14) . .
C10 N4 Zn1 122.98(16) . .
Zn1 N4 Zn1 95.40(8) 6_765 .
N1 C1 C3 108.6(2) . .
N1 C1 C2 109.2(2) . .
C3 C1 C2 113.3(2) . .
N2 C4 C6 109.7(2) . .
N2 C4 C5 108.2(2) . .
C6 C4 C5 110.0(2) . .
N3 C7 C8 110.9(2) . .
N3 C7 C9 108.6(2) . .
C8 C7 C9 112.4(2) . .
N4 C10 C12 110.7(2) . .
N4 C10 C11 108.2(2) . .
C12 C10 C11 109.9(2) . .
C14 C13 C14 130.2(3) 6_765 .
C14 C13 C15 101.70(11) 6_765 6_765
C14 C13 C15 98.85(12) . 6_765
C14 C13 C15 98.85(12) 6_765 .
C14 C13 C15 101.71(11) . .
C15 C13 C15 129.9(3) 6_765 .
N1 C14 N2 136.8(2) . .
N1 C14 C13 108.8(2) . .
N2 C14 C13 114.4(2) . .
N3 C15 N4 136.8(2) . .
N3 C15 C13 108.7(2) . .
N4 C15 C13 114.5(2) . .
N3 C15 Zn1 139.27(16) . .
N4 C15 Zn1 55.64(12) . .
C13 C15 Zn1 77.79(13) . .
C26 C21 C22 117.8(4) . .
C26 C21 C27 120.7(3) . .
C22 C21 C27 121.5(4) . .
C23 C22 C21 120.9(4) . .
C24 C23 C22 120.8(4) . .
C23 C24 C25 118.1(4) . .
C26 C25 C24 121.1(4) . .
C25 C26 C21 121.3(3) . .
C33 C31 C34 54.1(6) 5_675 5_675
C33 C31 C32 69.1(6) 5_675 .
C34 C31 C32 123.1(6) 5_675 .
C33 C31 C35 127.1(8) 5_675 5_675
C34 C31 C35 73.2(6) 5_675 5_675
C32 C31 C35 163.1(6) . 5_675
C33 C31 C36 174.1(7) 5_675 .
C34 C31 C36 122.0(5) 5_675 .
C32 C31 C36 114.6(5) . .
C35 C31 C36 48.8(4) 5_675 .
C33 C31 C31 125.5(5) 5_675 5_675
C34 C31 C31 175.5(8) 5_675 5_675
C32 C31 C31 56.7(3) . 5_675
C35 C31 C31 106.7(4) 5_675 5_675
C36 C31 C31 58.0(3) . 5_675
C31 C32 C31 66.7(6) 5_675 .
C31 C32 C33 50.4(5) 5_675 .
C31 C32 C33 117.0(6) . .
C31 C32 C33 117.0(6) 5_675 5_675
C31 C32 C33 50.4(5) . 5_675
C33 C32 C33 167.4(9) . 5_675
C34 C33 C31 68.6(7) . 5_675
C34 C33 C32 129.1(9) . .
C31 C33 C32 60.5(6) 5_675 .
C33 C34 C31 57.4(6) . 5_675
C33 C34 C35 111.9(7) . .
C31 C34 C35 54.6(5) 5_675 .
C36 C35 C31 67.2(6) . 5_675
C36 C35 C34 119.4(8) . .
C31 C35 C34 52.2(5) 5_675 .
C35 C36 C35 168.2(11) . 5_675
C35 C36 C31 63.9(5) . 5_675
C35 C36 C31 127.8(7) 5_675 5_675
C35 C36 C31 127.8(7) . .
C35 C36 C31 63.9(5) 5_675 .
C31 C36 C31 64.0(6) 5_675 .

loop_
_geom_bond_atom_site_label_1
_geom_bond_atom_site_label_2
_geom_bond_distance
_geom_bond_site_symmetry_2
Zn1 N1 2.093(2) .
Zn1 N4 2.105(2) 6_765
Zn1 N4 2.142(2) .
Zn1 Cl1 2.1714(7) .
Zn1 C15 2.592(2) .
Zn1 Zn1 3.1416(6) 6_765
Zn2 N3 2.098(2) .
Zn2 N2 2.110(2) 6_765
Zn2 N2 2.144(2) .
Zn2 Cl2 2.1723(7) .
Zn2 Zn2 3.1559(6) 6_765
N1 C14 1.305(3) .
N1 C1 1.493(3) .
N2 C14 1.358(3) .
N2 C4 1.498(3) .
N2 Zn2 2.110(2) 6_765
N3 C15 1.302(3) .
N3 C7 1.477(3) .
N4 C15 1.363(3) .
N4 C10 1.484(3) .
N4 Zn1 2.105(2) 6_765
C1 C3 1.519(4) .
C1 C2 1.527(4) .
C4 C6 1.514(4) .
C4 C5 1.527(4) .
C7 C8 1.520(4) .
C7 C9 1.521(4) .
C10 C12 1.520(4) .
C10 C11 1.530(4) .
C13 C14 1.563(3) 6_765
C13 C14 1.563(3) .
C13 C15 1.569(3) 6_765
C13 C15 1.569(3) .
C21 C26 1.385(5) .
C21 C22 1.389(5) .
C21 C27 1.492(5) .
C22 C23 1.375(6) .
C23 C24 1.375(6) .
C24 C25 1.395(6) .
C25 C26 1.352(5) .
C31 C33 1.236(11) 5_675
C31 C34 1.366(9) 5_675
C31 C32 1.395(8) .
C31 C35 1.410(11) 5_675
C31 C36 1.447(8) .
C31 C31 1.534(12) 5_675
C32 C31 1.395(8) 5_675
C32 C33 1.498(10) .
C32 C33 1.498(10) 5_675
C33 C34 1.188(11) .
C33 C31 1.236(11) 5_675
C34 C31 1.366(9) 5_675
C34 C35 1.655(11) .
C35 C36 1.181(9) .
C35 C31 1.410(11) 5_675
C36 C35 1.181(9) 5_675
C36 C31 1.447(8) 5_675
